data_7054885
loop_
_publ_author_name
'Zhao, Jin'an'
'Peng, Kun'
'Guo, Yan'
'Zhang, Jin'
'Chen, Shufang'
'Hu, Jiyong'

_publ_section_title
;
 Photoluminescent and cytotoxic properties of multinuclear complexes and
 multinuclear-based polymers with group 12 metals and a tripodal ligand
;
_journal_issue 8
_journal_name_full 'New J. Chem.'
_journal_page_first 6016
_journal_paper_doi 10.1039/C5NJ00222B
_journal_volume 39
_journal_year 2015
_chemical_formula_moiety 'C90 H66 Cd6 Cl12 N18, 2(C1 H1 Cl3), 0.5(O1)'
_chemical_formula_sum 'C92 H68 Cd6 Cl18 N18 O0.5'
_chemical_formula_weight 2746.14
_chemical_name_systematic
;
 ?
;
_space_group_crystal_system trigonal
_space_group_IT_number 148
_space_group_name_Hall '-R 3'
_space_group_name_H-M_alt 'R -3'
_symmetry_space_group_name_Hall '-R 3'
_symmetry_space_group_name_H-M 'R -3 :H'
_atom_sites_solution_hydrogens geom
_atom_sites_solution_primary direct
_audit_creation_date 2015-05-21
_audit_creation_method
;
Olex2 1.2
(compiled 2015.01.26 svn.r3150 for OlexSys, GUI svn.r4998)
;
_audit_update_record
;
2015-05-21 deposited with the CCDC.
2015-05-26 downloaded from the CCDC.
;
_cell_angle_alpha 90
_cell_angle_beta 90
_cell_angle_gamma 120
_cell_formula_units_Z 3
_cell_length_a 16.1561(8)
_cell_length_b 16.1561(8)
_cell_length_c 31.8535(14)
_cell_measurement_reflns_used 2068
_cell_measurement_temperature 160(10)
_cell_measurement_theta_max 75.0900
_cell_measurement_theta_min 4.1930
_cell_volume 7200.5(6)
_computing_cell_refinement
;
CrysAlisPro, Agilent Technologies,
Version 1.171.37.33d (release 23-04-2014 CrysAlis171 .NET)
(compiled Apr 23 2014,17:37:27)
;
_computing_data_collection
;
CrysAlisPro, Agilent Technologies,
Version 1.171.37.33d (release 23-04-2014 CrysAlis171 .NET)
(compiled Apr 23 2014,17:37:27)
;
_computing_data_reduction
;
CrysAlisPro, Agilent Technologies,
Version 1.171.37.33d (release 23-04-2014 CrysAlis171 .NET)
(compiled Apr 23 2014,17:37:27)
;
_computing_molecular_graphics 'Olex2 (Dolomanov et al., 2009)'
_computing_publication_material 'Olex2 (Dolomanov et al., 2009)'
_computing_structure_refinement 'ShelXL (Sheldrick, 2008)'
_computing_structure_solution 'SIR2004 (Burla et al., 2007)'
_diffrn_ambient_environment air
_diffrn_ambient_temperature 160(10)
_diffrn_detector 'CCD plate'
_diffrn_detector_area_resol_mean 10.5281
_diffrn_detector_type Atlas
_diffrn_measured_fraction_theta_full 0.998
_diffrn_measured_fraction_theta_max 0.978
_diffrn_measurement_details
;
  1 omega  -94.00   -6.00   1.0000   20.0000
omega____ theta____ kappa____ phi______ frames
    -      -40.3585  125.0000  -30.0000 88

  2 omega -118.00  -68.00   1.0000   20.0000
omega____ theta____ kappa____ phi______ frames
    -      -40.3585  -77.0000 -150.0000 50

  3 omega   36.00   91.00   1.0000   67.0000
omega____ theta____ kappa____ phi______ frames
    -      113.0000  -30.0000  150.0000 55

  4 omega   57.00   89.00   1.0000   67.0000
omega____ theta____ kappa____ phi______ frames
    -      113.0000  -30.0000 -120.0000 32

  5 omega   39.00   90.00   1.0000   67.0000
omega____ theta____ kappa____ phi______ frames
    -      113.0000  -30.0000   60.0000 51

  6 omega  107.00  134.00   1.0000   67.0000
omega____ theta____ kappa____ phi______ frames
    -      113.0000  111.0000  -90.0000 27

  7 omega   59.00  100.00   1.0000   67.0000
omega____ theta____ kappa____ phi______ frames
    -      113.0000 -105.0000  102.0000 41

  8 omega   76.00  110.00   1.0000   67.0000
omega____ theta____ kappa____ phi______ frames
    -      113.0000 -111.0000   60.0000 34

  9 omega   29.00  109.00   1.0000   67.0000
omega____ theta____ kappa____ phi______ frames
    -      113.0000  -94.0000  -60.0000 80
;
_diffrn_measurement_device 'four-circle diffractometer'
_diffrn_measurement_device_type 'SuperNova, Dual, Cu at zero, Atlas'
_diffrn_measurement_method '\w scans'
_diffrn_orient_matrix_UB_11 -0.0945878000
_diffrn_orient_matrix_UB_12 -0.0947293000
_diffrn_orient_matrix_UB_13 -0.0062169000
_diffrn_orient_matrix_UB_21 0.0486785000
_diffrn_orient_matrix_UB_22 -0.0559310000
_diffrn_orient_matrix_UB_23 0.0150500000
_diffrn_orient_matrix_UB_31 -0.0289841000
_diffrn_orient_matrix_UB_32 0.0053899000
_diffrn_orient_matrix_UB_33 0.0454596000
_diffrn_radiation_monochromator mirror
_diffrn_radiation_probe x-ray
_diffrn_radiation_type CuK\a
_diffrn_radiation_wavelength 1.54184
_diffrn_reflns_av_R_equivalents 0.0799
_diffrn_reflns_av_unetI/netI 0.0953
_diffrn_reflns_Laue_measured_fraction_full 0.998
_diffrn_reflns_Laue_measured_fraction_max 0.978
_diffrn_reflns_limit_h_max 20
_diffrn_reflns_limit_h_min -20
_diffrn_reflns_limit_k_max 20
_diffrn_reflns_limit_k_min -15
_diffrn_reflns_limit_l_max 39
_diffrn_reflns_limit_l_min -19
_diffrn_reflns_number 6265
_diffrn_reflns_point_group_measured_fraction_full 0.998
_diffrn_reflns_point_group_measured_fraction_max 0.978
_diffrn_reflns_theta_full 67.684
_diffrn_reflns_theta_max 76.581
_diffrn_reflns_theta_min 3.450
_diffrn_source 'sealed X-ray tube'
_diffrn_source_type 'SuperNova (Cu) X-ray Source'
_exptl_absorpt_coefficient_mu 15.537
_exptl_absorpt_correction_T_max 0.706
_exptl_absorpt_correction_T_min 0.329
_exptl_absorpt_correction_type gaussian
_exptl_absorpt_process_details
;
CrysAlisPro, Agilent Technologies,
Version 1.171.37.33d (release 23-04-2014 CrysAlis171 .NET)
(compiled Apr 23 2014,17:37:27)
Numerical absorption correction based on gaussian integration over
            a multifaceted crystal model
Empirical absorption correction using spherical harmonics,
 implemented in SCALE3 ABSPACK scaling algorithm.
;
_exptl_crystal_density_diffrn 1.900
_exptl_crystal_F_000 4032
_exptl_crystal_size_max 0.1071
_exptl_crystal_size_mid 0.0673
_exptl_crystal_size_min 0.0264
_refine_diff_density_max 1.903
_refine_diff_density_min -1.194
_refine_diff_density_rms 0.230
_refine_ls_extinction_method none
_refine_ls_goodness_of_fit_ref 1.004
_refine_ls_hydrogen_treatment constr
_refine_ls_matrix_type full
_refine_ls_number_parameters 204
_refine_ls_number_reflns 3295
_refine_ls_number_restraints 0
_refine_ls_restrained_S_all 1.004
_refine_ls_R_factor_all 0.1087
_refine_ls_R_factor_gt 0.0766
_refine_ls_shift/su_max 0.001
_refine_ls_shift/su_mean 0.000
_refine_ls_structure_factor_coef Fsqd
_refine_ls_weighting_details 'w=1/[\s^2^(Fo^2^)+(0.1373P)^2^] where P=(Fo^2^+2Fc^2^)/3'
_refine_ls_weighting_scheme calc
_refine_ls_wR_factor_gt 0.1987
_refine_ls_wR_factor_ref 0.2267
_reflns_Friedel_coverage 0.000
_reflns_number_gt 2236
_reflns_number_total 3295
_reflns_threshold_expression 'I > 2\s(I)'
_cod_data_source_file c5nj00222b2.cif
_cod_data_source_block 2
_cod_depositor_comments 'Adding full bibliography for 7054884--7054887.cif.'
_cod_original_cell_volume 7200.5(8)
_cod_original_formula_sum 'C92 H68 Cd6 Cl18 N18 O0.50'
_cod_database_code 7054885
_shelxl_version_number 2014-3
_chemical_oxdiff_formula 'C46 H34 Cd3 Cl9 N9 O0.25'
_shelx_space_group_comment
;
The symmetry employed for this shelxl refinement is uniquely defined
by the following loop, which should always be used as a source of
symmetry information in preference to the above space-group names.
They are only intended as comments.
;
_reflns_odcompleteness_completeness 99.79
_reflns_odcompleteness_iscentric 1
_reflns_odcompleteness_theta 66.97
_olex2_refinement_description
;
1. Fixed Uiso
 At 1.2 times of:
  All C(H) groups, All C(H,H) groups
2. Others
 Fixed Sof: O1(0.08333)
3.a Ternary CH refined with riding coordinates:
 C16(H16)
3.b Secondary CH2 refined with riding coordinates:
 C13(H13a,H13b)
3.c Aromatic/amide H refined with riding coordinates:
 C1(H1), C3(H3), C9(H9), C15(H15), C2(H2), C10(H10), C11(H11), C8(H8), C4(H4)
;
_olex2_submission_special_instructions 'No special instructions were received'

loop_
_space_group_symop_operation_xyz
'x, y, z'
'-y, x-y, z'
'-x+y, -x, z'
'x+2/3, y+1/3, z+1/3'
'-y+2/3, x-y+1/3, z+1/3'
'-x+y+2/3, -x+1/3, z+1/3'
'x+1/3, y+2/3, z+2/3'
'-y+1/3, x-y+2/3, z+2/3'
'-x+y+1/3, -x+2/3, z+2/3'
'-x, -y, -z'
'y, -x+y, -z'
'x-y, x, -z'
'-x+2/3, -y+1/3, -z+1/3'
'y+2/3, -x+y+1/3, -z+1/3'
'x-y+2/3, x+1/3, -z+1/3'
'-x+1/3, -y+2/3, -z+2/3'
'y+1/3, -x+y+2/3, -z+2/3'
'x-y+1/3, x+2/3, -z+2/3'

loop_
_atom_site_label
_atom_site_type_symbol
_atom_site_fract_x
_atom_site_fract_y
_atom_site_fract_z
_atom_site_U_iso_or_equiv
_atom_site_adp_type
_atom_site_occupancy
_atom_site_site_symmetry_order
_atom_site_calc_flag
_atom_site_refinement_flags_posn
_atom_site_refinement_flags_adp
_atom_site_refinement_flags_occupancy
Cd4 Cd 0.58095(5) 0.69611(5) 0.65818(2) 0.0372(3) Uani 1 1 d . . .
Cl2 Cl 0.42683(18) 0.5837(2) 0.61966(8) 0.0461(6) Uani 1 1 d . . .
Cl1 Cl 0.65674(18) 0.87217(18) 0.62583(8) 0.0421(5) Uani 1 1 d . . .
Cl3 Cl 0.6882(5) 0.4444(4) 0.48300(16) 0.1018(17) Uani 1 1 d . . .
N2 N 0.6815(6) 0.6813(6) 0.6097(3) 0.0388(18) Uani 1 1 d . . .
C6 C 0.7746(7) 0.7282(6) 0.6174(3) 0.0329(18) Uani 1 1 d . . .
N3 N 0.8295(6) 0.7367(6) 0.5831(3) 0.0419(19) Uani 1 1 d . . .
C13 C 0.9317(8) 0.7968(8) 0.5774(4) 0.047(3) Uani 1 1 d . . .
H13A H 0.9495 0.7804 0.5509 0.057 Uiso 1 1 calc R . .
H13B H 0.9641 0.7830 0.5996 0.057 Uiso 1 1 calc R . .
N1 N 0.7428(7) 0.7599(7) 0.6856(3) 0.045(2) Uani 1 1 d . . .
C1 C 0.7618(9) 0.7882(9) 0.7251(4) 0.051(3) Uani 1 1 d . . .
H1 H 0.7126 0.7829 0.7421 0.062 Uiso 1 1 calc R . .
C5 C 0.8104(10) 0.7640(8) 0.6606(3) 0.045(2) Uani 1 1 d . . .
C7 C 0.6758(9) 0.6632(8) 0.5671(3) 0.044(2) Uani 1 1 d . . .
C3 C 0.9253(10) 0.8303(8) 0.7166(5) 0.059(3) Uani 1 1 d . . .
H3 H 0.9865 0.8524 0.7271 0.071 Uiso 1 1 calc R . .
C9 C 0.6081(10) 0.6107(10) 0.4997(3) 0.058(3) Uani 1 1 d . . .
H9 H 0.5556 0.5827 0.4819 0.070 Uiso 1 1 calc R . .
C15 C 1.0626(7) 0.9649(6) 0.5780(3) 0.0338(19) Uani 1 1 d . . .
H15 H 1.1050 0.9418 0.5786 0.041 Uiso 1 1 calc R . .
C14 C 0.9662(7) 0.9021(7) 0.5776(3) 0.0346(19) Uani 1 1 d . . .
C2 C 0.8528(10) 0.8258(9) 0.7420(4) 0.056(3) Uani 1 1 d . . .
H2 H 0.8651 0.8474 0.7696 0.067 Uiso 1 1 calc R . .
C12 C 0.7651(9) 0.6943(8) 0.5502(4) 0.046(2) Uani 1 1 d . . .
C10 C 0.6996(10) 0.6433(10) 0.4831(4) 0.060(3) Uani 1 1 d . . .
H10 H 0.7064 0.6361 0.4546 0.072 Uiso 1 1 calc R . .
C11 C 0.7788(10) 0.6855(9) 0.5080(4) 0.056(3) Uani 1 1 d . . .
H11 H 0.8395 0.7074 0.4970 0.067 Uiso 1 1 calc R . .
C8 C 0.5938(9) 0.6190(9) 0.5419(3) 0.047(3) Uani 1 1 d . . .
H8 H 0.5330 0.5965 0.5530 0.057 Uiso 1 1 calc R . .
C4 C 0.9032(10) 0.8002(9) 0.6742(4) 0.054(3) Uani 1 1 d . . .
H4 H 0.9503 0.8048 0.6559 0.064 Uiso 1 1 calc R . .
C16 C 0.6667 0.3333 0.4666(9) 0.071(7) Uani 1 3 d S T P
H16 H 0.6667 0.3333 0.4358 0.085 Uiso 1 3 calc RS T P
O1 O 0.3333 0.6667 0.6667 0.035(7) Uani 0.5 6 d S T P

loop_
_atom_site_aniso_label
_atom_site_aniso_U_11
_atom_site_aniso_U_22
_atom_site_aniso_U_33
_atom_site_aniso_U_23
_atom_site_aniso_U_13
_atom_site_aniso_U_12
Cd4 0.0386(4) 0.0358(4) 0.0356(4) 0.0009(2) 0.0027(2) 0.0174(3)
Cl2 0.0380(12) 0.0510(14) 0.0393(11) 0.0084(10) -0.0050(9) 0.0148(11)
Cl1 0.0449(13) 0.0421(12) 0.0439(11) 0.0089(9) 0.0108(9) 0.0252(11)
Cl3 0.142(5) 0.080(3) 0.091(3) -0.027(2) -0.049(3) 0.062(3)
N2 0.035(4) 0.037(4) 0.046(4) -0.006(3) 0.000(3) 0.019(4)
C6 0.029(4) 0.027(4) 0.045(5) 0.004(4) -0.002(4) 0.015(4)
N3 0.033(4) 0.031(4) 0.058(5) -0.004(4) -0.001(4) 0.012(3)
C13 0.032(5) 0.032(5) 0.077(8) -0.003(5) 0.001(5) 0.015(4)
N1 0.052(5) 0.043(5) 0.038(4) 0.006(4) -0.007(4) 0.022(4)
C1 0.053(7) 0.053(7) 0.043(5) 0.007(5) -0.001(5) 0.022(6)
C5 0.070(7) 0.034(5) 0.035(5) -0.004(4) -0.012(5) 0.029(5)
C7 0.050(6) 0.038(5) 0.037(5) -0.004(4) -0.004(4) 0.017(5)
C3 0.054(7) 0.036(6) 0.080(9) 0.002(6) -0.028(6) 0.017(5)
C9 0.065(8) 0.069(8) 0.030(5) -0.004(5) -0.010(5) 0.025(7)
C15 0.029(4) 0.026(4) 0.049(5) 0.008(4) 0.001(4) 0.016(4)
C14 0.033(5) 0.028(4) 0.041(4) 0.006(3) 0.005(4) 0.014(4)
C2 0.065(8) 0.047(6) 0.052(6) -0.014(5) -0.024(6) 0.025(6)
C12 0.047(6) 0.037(5) 0.053(6) -0.001(4) -0.001(5) 0.021(5)
C10 0.068(8) 0.060(8) 0.036(5) 0.003(5) 0.004(5) 0.020(7)
C11 0.057(7) 0.048(7) 0.057(7) 0.006(5) 0.012(6) 0.023(6)
C8 0.049(6) 0.050(6) 0.032(4) 0.001(4) 0.000(4) 0.016(5)
C4 0.053(7) 0.041(6) 0.071(8) 0.005(5) -0.003(6) 0.027(6)
C16 0.074(11) 0.074(11) 0.065(14) 0.000 0.000 0.037(5)
O1 0.025(9) 0.025(9) 0.055(19) 0.000 0.000 0.013(4)

loop_
_atom_type_symbol
_atom_type_description
_atom_type_scat_dispersion_real
_atom_type_scat_dispersion_imag
_atom_type_scat_source
C C 0.0181 0.0091 'International Tables Vol C Tables 4.2.6.8 and 6.1.1.4'
H H 0.0000 0.0000 'International Tables Vol C Tables 4.2.6.8 and 6.1.1.4'
Cd Cd 0.1185 4.6533 'International Tables Vol C Tables 4.2.6.8 and 6.1.1.4'
Cl Cl 0.3639 0.7018 'International Tables Vol C Tables 4.2.6.8 and 6.1.1.4'
N N 0.0311 0.0180 'International Tables Vol C Tables 4.2.6.8 and 6.1.1.4'
O O 0.0492 0.0322 'International Tables Vol C Tables 4.2.6.8 and 6.1.1.4'

loop_
_exptl_crystal_face_index_h
_exptl_crystal_face_index_k
_exptl_crystal_face_index_l
_exptl_crystal_face_perp_dist
_exptl_oxdiff_crystal_face_indexfrac_h
_exptl_oxdiff_crystal_face_indexfrac_k
_exptl_oxdiff_crystal_face_indexfrac_l
_exptl_oxdiff_crystal_face_x
_exptl_oxdiff_crystal_face_y
_exptl_oxdiff_crystal_face_z
0 0 1 0.0073 -0.0014 -0.0004 1.0000 -0.0060 0.0150 0.0455
0 0 -1 0.0191 0.0014 0.0004 -1.0000 0.0060 -0.0150 -0.0455
-5 3 -5 0.0216 -4.9874 2.9995 -5.0090 0.2187 -0.4859 -0.0670
4 -5 3 0.0246 4.0007 -5.0020 3.0008 0.0768 0.5197 -0.0065
-5 -4 -1 0.0526 -4.9677 -4.0097 -1.0260 0.8561 -0.0330 0.0757
0 5 1 0.0431 -0.0195 5.0050 1.0123 -0.4786 -0.2656 0.0736
5 -3 4 0.0295 4.9888 -2.9991 4.0090 -0.2127 0.4709 0.0215

loop_
_geom_angle_atom_site_label_1
_geom_angle_atom_site_label_2
_geom_angle_atom_site_label_3
_geom_angle
_geom_angle_site_symmetry_1
_geom_angle_site_symmetry_3
Cl2 Cd4 Cl2 98.22(14) . 15_556
Cl2 Cd4 Cl1 109.69(9) . .
Cl2 Cd4 Cl1 84.08(8) 15_556 .
Cl2 Cd4 Cl1 89.33(8) 15_556 14_456
Cl2 Cd4 Cl1 85.66(8) . 14_456
Cl1 Cd4 Cl1 163.98(7) 14_456 .
N2 Cd4 Cl2 95.2(2) . .
N2 Cd4 Cl2 164.0(2) . 15_556
N2 Cd4 Cl1 100.4(2) . 14_456
N2 Cd4 Cl1 83.2(2) . .
N2 Cd4 N1 68.2(3) . .
N1 Cd4 Cl2 100.5(2) . 15_556
N1 Cd4 Cl2 158.8(2) . .
N1 Cd4 Cl1 82.2(2) . .
N1 Cd4 Cl1 84.6(2) . 14_456
Cd4 Cl2 Cd4 96.23(8) . 14_456
Cd4 Cl1 Cd4 91.91(8) 15_556 .
C6 N2 Cd4 117.8(7) . .
C6 N2 C7 103.8(9) . .
C7 N2 Cd4 134.0(7) . .
N2 C6 N3 113.8(9) . .
N2 C6 C5 120.0(10) . .
N3 C6 C5 126.1(9) . .
C6 N3 C13 129.1(10) . .
C6 N3 C12 105.2(9) . .
C12 N3 C13 123.9(10) . .
N3 C13 H13A 108.7 . .
N3 C13 H13B 108.7 . .
N3 C13 C14 114.4(9) . .
H13A C13 H13B 107.6 . .
C14 C13 H13A 108.7 . .
C14 C13 H13B 108.7 . .
C1 N1 Cd4 120.1(9) . .
C1 N1 C5 120.8(11) . .
C5 N1 Cd4 119.2(7) . .
N1 C1 H1 118.9 . .
N1 C1 C2 122.2(13) . .
C2 C1 H1 118.9 . .
N1 C5 C6 112.6(10) . .
N1 C5 C4 121.9(10) . .
C4 C5 C6 125.5(11) . .
N2 C7 C8 128.0(11) . .
C12 C7 N2 111.0(10) . .
C12 C7 C8 120.9(10) . .
C2 C3 H3 120.9 . .
C2 C3 C4 118.3(11) . .
C4 C3 H3 120.9 . .
C10 C9 H9 119.1 . .
C8 C9 H9 119.1 . .
C8 C9 C10 121.8(12) . .
C14 C15 H15 119.8 2_765 .
C14 C15 H15 119.8 . .
C14 C15 C14 120.4(9) . 2_765
C15 C14 C13 118.7(9) . .
C15 C14 C13 121.8(9) 3_675 .
C15 C14 C15 119.5(9) . 3_675
C1 C2 C3 118.4(11) . .
C1 C2 H2 120.8 . .
C3 C2 H2 120.8 . .
C7 C12 N3 106.0(10) . .
C7 C12 C11 122.3(12) . .
C11 C12 N3 131.6(12) . .
C9 C10 H10 119.4 . .
C11 C10 C9 121.3(11) . .
C11 C10 H10 119.4 . .
C12 C11 H11 121.4 . .
C10 C11 C12 117.3(12) . .
C10 C11 H11 121.4 . .
C7 C8 H8 121.8 . .
C9 C8 C7 116.4(12) . .
C9 C8 H8 121.8 . .
C5 C4 C3 118.5(13) . .
C5 C4 H4 120.8 . .
C3 C4 H4 120.8 . .
Cl3 C16 Cl3 111.3(8) 3_665 .
Cl3 C16 Cl3 111.3(8) . 2_655
Cl3 C16 Cl3 111.3(8) 3_665 2_655
Cl3 C16 H16 107.6 3_665 .
Cl3 C16 H16 107.6 . .
Cl3 C16 H16 107.6 2_655 .

loop_
_geom_bond_atom_site_label_1
_geom_bond_atom_site_label_2
_geom_bond_distance
_geom_bond_site_symmetry_2
Cd4 Cl2 2.546(3) .
Cd4 Cl2 2.590(3) 15_556
Cd4 Cl1 2.678(3) .
Cd4 Cl1 2.642(2) 14_456
Cd4 N2 2.339(8) .
Cd4 N1 2.443(10) .
Cl2 Cd4 2.590(3) 14_456
Cl1 Cd4 2.642(2) 15_556
Cl3 C16 1.730(9) .
N2 C6 1.326(12) .
N2 C7 1.382(13) .
C6 N3 1.370(13) .
C6 C5 1.495(14) .
N3 C13 1.448(13) .
N3 C12 1.392(15) .
C13 H13A 0.9700 .
C13 H13B 0.9700 .
C13 C14 1.502(13) .
N1 C1 1.321(15) .
N1 C5 1.326(16) .
C1 H1 0.9300 .
C1 C2 1.388(18) .
C5 C4 1.378(18) .
C7 C12 1.377(17) .
C7 C8 1.400(16) .
C3 H3 0.9300 .
C3 C2 1.40(2) .
C3 C4 1.42(2) .
C9 H9 0.9300 .
C9 C10 1.40(2) .
C9 C8 1.381(15) .
C15 H15 0.9300 .
C15 C14 1.407(13) 2_765
C15 C14 1.368(13) .
C14 C15 1.408(13) 3_675
C2 H2 0.9300 .
C12 C11 1.382(17) .
C10 H10 0.9300 .
C10 C11 1.36(2) .
C11 H11 0.9300 .
C8 H8 0.9300 .
C4 H4 0.9300 .
C16 Cl3 1.730(10) 2_655
C16 Cl3 1.730(10) 3_665
C16 H16 0.9800 .

loop_
_geom_torsion_atom_site_label_1
_geom_torsion_atom_site_label_2
_geom_torsion_atom_site_label_3
_geom_torsion_atom_site_label_4
_geom_torsion
_geom_torsion_site_symmetry_1
_geom_torsion_site_symmetry_4
Cd4 N2 C6 N3 -163.6(6) . .
Cd4 N2 C6 C5 18.0(12) . .
Cd4 N2 C7 C12 158.5(8) . .
Cd4 N2 C7 C8 -21.9(18) . .
Cd4 N1 C1 C2 -179.4(10) . .
Cd4 N1 C5 C6 0.9(11) . .
Cd4 N1 C5 C4 179.3(8) . .
N2 C6 N3 C13 167.5(10) . .
N2 C6 N3 C12 2.5(12) . .
N2 C6 C5 N1 -12.3(13) . .
N2 C6 C5 C4 169.3(11) . .
N2 C7 C12 N3 -2.2(13) . .
N2 C7 C12 C11 -179.2(11) . .
N2 C7 C8 C9 179.2(12) . .
C6 N2 C7 C12 3.6(12) . .
C6 N2 C7 C8 -176.8(12) . .
C6 N3 C13 C14 -65.3(15) . .
C6 N3 C12 C7 -0.1(12) . .
C6 N3 C12 C11 176.5(12) . .
C6 C5 C4 C3 -179.3(10) . .
N3 C6 C5 N1 169.4(9) . .
N3 C6 C5 C4 -8.9(17) . .
N3 C13 C14 C15 -7.5(16) . 3_675
N3 C13 C14 C15 171.5(10) . .
N3 C12 C11 C10 -176.8(13) . .
C13 N3 C12 C7 -166.0(10) . .
C13 N3 C12 C11 11(2) . .
N1 C1 C2 C3 -2(2) . .
N1 C5 C4 C3 2.5(17) . .
C1 N1 C5 C6 179.6(10) . .
C1 N1 C5 C4 -1.9(17) . .
C5 C6 N3 C13 -14.2(17) . .
C5 C6 N3 C12 -179.2(9) . .
C5 N1 C1 C2 1.9(18) . .
C7 N2 C6 N3 -3.8(11) . .
C7 N2 C6 C5 177.8(9) . .
C7 C12 C11 C10 -0.6(19) . .
C9 C10 C11 C12 0(2) . .
C14 C15 C14 C13 179.1(8) 2_765 .
C14 C15 C14 C15 -2(2) 2_765 3_675
C2 C3 C4 C5 -2.9(17) . .
C12 N3 C13 C14 97.1(13) . .
C12 C7 C8 C9 -1.3(18) . .
C10 C9 C8 C7 1(2) . .
C8 C7 C12 N3 178.2(10) . .
C8 C7 C12 C11 1.2(19) . .
C8 C9 C10 C11 0(2) . .
C4 C3 C2 C1 2.8(18) . .
